data_7048374
loop_
_publ_author_name
'Xiang, Jing'
'Cheng, Shun-Cheung'
'Jin, Xin-Xin'
'Su, Qian-Qian'
'Zhou, Xin'
'Chu, Wing-Kin'
'Leung, Chi-Fai'
'Ko, Chi-Chiu'

_publ_section_title
;
 Polynuclear Cu(i) and Ag(i) phosphine complexes containing multi-dentate
 polytopic ligands: syntheses, crystal structures and photoluminescence
 properties.
;
_journal_issue 2
_journal_name_full 'Dalton transactions (Cambridge, England : 2003)'
_journal_page_first 741
_journal_page_last 750
_journal_paper_doi 10.1039/c8dt03377c
_journal_volume 48
_journal_year 2019
_chemical_formula_sum 'C60 H47 Ag2 N10 P3'
_chemical_formula_weight 1216.72
_space_group_crystal_system monoclinic
_space_group_IT_number 14
_space_group_name_Hall '-P 2ybc'
_space_group_name_H-M_alt 'P 1 21/c 1'
_symmetry_space_group_name_Hall '-P 2ybc'
_symmetry_space_group_name_H-M 'P 1 21/c 1'
_atom_sites_solution_hydrogens geom
_audit_creation_method SHELXL-2014/7
_audit_update_record
;
2018-10-15 deposited with the CCDC.
2018-12-03 downloaded from the CCDC.
;
_cell_angle_alpha 90
_cell_angle_beta 103.460(3)
_cell_angle_gamma 90
_cell_formula_units_Z 4
_cell_length_a 15.6274(4)
_cell_length_b 14.2329(5)
_cell_length_c 25.1211(8)
_cell_measurement_reflns_used 5416
_cell_measurement_temperature 293(2)
_cell_measurement_theta_max 71.0780
_cell_measurement_theta_min 3.6040
_cell_volume 5434.0(3)
_computing_structure_refinement 'SHELXL-2014/7 (Sheldrick, 2014)'
_diffrn_ambient_temperature 293(2)
_diffrn_detector_area_resol_mean 8.1281
_diffrn_measured_fraction_theta_full 0.997
_diffrn_measured_fraction_theta_max 0.997
_diffrn_measurement_device_type 'Xcalibur, Eos, Gemini'
_diffrn_radiation_type CuK\a
_diffrn_radiation_wavelength 1.54184
_diffrn_reflns_av_R_equivalents 0.0703
_diffrn_reflns_av_unetI/netI 0.1173
_diffrn_reflns_Laue_measured_fraction_full 0.997
_diffrn_reflns_Laue_measured_fraction_max 0.997
_diffrn_reflns_limit_h_max 16
_diffrn_reflns_limit_h_min -18
_diffrn_reflns_limit_k_max 17
_diffrn_reflns_limit_k_min -16
_diffrn_reflns_limit_l_max 29
_diffrn_reflns_limit_l_min -30
_diffrn_reflns_number 19833
_diffrn_reflns_point_group_measured_fraction_full 0.997
_diffrn_reflns_point_group_measured_fraction_max 0.997
_diffrn_reflns_theta_full 67.249
_diffrn_reflns_theta_max 67.249
_diffrn_reflns_theta_min 2.908
_diffrn_source 'Enhance (Cu) X-ray Source'
_exptl_absorpt_coefficient_mu 7.007
_exptl_absorpt_correction_T_max 1.00000
_exptl_absorpt_correction_T_min 0.66768
_exptl_absorpt_correction_type multi-scan
_exptl_absorpt_process_details sadabs
_exptl_crystal_colour white
_exptl_crystal_density_diffrn 1.487
_exptl_crystal_description block
_exptl_crystal_F_000 2464
_exptl_crystal_size_max 0.080
_exptl_crystal_size_mid 0.070
_exptl_crystal_size_min 0.070
_refine_diff_density_max 0.666
_refine_diff_density_min -0.578
_refine_diff_density_rms 0.101
_refine_ls_extinction_method none
_refine_ls_goodness_of_fit_ref 1.039
_refine_ls_hydrogen_treatment constr
_refine_ls_matrix_type full
_refine_ls_number_parameters 676
_refine_ls_number_reflns 9709
_refine_ls_number_restraints 1932
_refine_ls_restrained_S_all 0.995
_refine_ls_R_factor_all 0.1052
_refine_ls_R_factor_gt 0.0630
_refine_ls_shift/su_max 0.001
_refine_ls_shift/su_mean 0.000
_refine_ls_structure_factor_coef Fsqd
_refine_ls_weighting_details 'w=1/[\s^2^(Fo^2^)+(0.0147P)^2^+11.1158P] where P=(Fo^2^+2Fc^2^)/3'
_refine_ls_weighting_scheme calc
_refine_ls_wR_factor_gt 0.1202
_refine_ls_wR_factor_ref 0.1331
_reflns_Friedel_coverage 0.000
_reflns_number_gt 6318
_reflns_number_total 9709
_reflns_threshold_expression 'I > 2\s(I)'
_cod_data_source_file c8dt03377c2.cif
_cod_data_source_block exp_7353
_cod_depositor_comments 'Adding full bibliography for 7048372--7048377.cif.'
_cod_database_code 7048374
_shelx_shelxl_version_number 2014/7
_shelx_space_group_comment
;
The symmetry employed for this shelxl refinement is uniquely defined
by the following loop, which should always be used as a source of
symmetry information in preference to the above space-group names.
They are only intended as comments.
;
_shelx_estimated_absorpt_t_min 0.604
_shelx_estimated_absorpt_t_max 0.640

loop_
_space_group_symop_operation_xyz
'x, y, z'
'-x, y+1/2, -z+1/2'
'-x, -y, -z'
'x, -y-1/2, z-1/2'

loop_
_atom_site_label
_atom_site_type_symbol
_atom_site_fract_x
_atom_site_fract_y
_atom_site_fract_z
_atom_site_U_iso_or_equiv
_atom_site_adp_type
_atom_site_occupancy
_atom_site_site_symmetry_order
_atom_site_calc_flag
_atom_site_refinement_flags_posn
_atom_site_refinement_flags_adp
Ag1 Ag 1.08536(3) 0.07404(4) 0.56953(2) 0.03848(15) Uani 1 1 d . U
Ag2 Ag 0.69664(3) 0.09161(4) 0.60487(2) 0.04192(16) Uani 1 1 d . U
P1 P 1.13049(12) 0.23462(14) 0.56505(7) 0.0347(4) Uani 1 1 d . U
P2 P 0.64336(12) 0.00180(15) 0.67363(8) 0.0404(5) Uani 1 1 d . U
P3 P 0.64978(13) 0.23726(15) 0.55466(8) 0.0440(5) Uani 1 1 d . U
C1 C 1.2419(5) 0.2626(6) 0.6028(3) 0.0404(16) Uani 1 1 d . U
C2 C 1.3011(5) 0.1898(6) 0.6112(3) 0.053(2) Uani 1 1 d . U
H2 H 1.2825 0.1296 0.5996 0.064 Uiso 1 1 calc R U
C3 C 1.3893(5) 0.2057(7) 0.6372(4) 0.063(2) Uani 1 1 d . U
H3 H 1.4291 0.1561 0.6428 0.076 Uiso 1 1 calc R U
C4 C 1.4169(6) 0.2944(7) 0.6543(4) 0.062(2) Uani 1 1 d . U
H4 H 1.4756 0.3056 0.6712 0.074 Uiso 1 1 calc R U
C5 C 1.3571(6) 0.3668(7) 0.6462(4) 0.064(2) Uani 1 1 d . U
H5 H 1.3759 0.4271 0.6573 0.077 Uiso 1 1 calc R U
C6 C 1.2688(5) 0.3513(6) 0.6217(3) 0.0514(19) Uani 1 1 d . U
H6 H 1.2284 0.4002 0.6180 0.062 Uiso 1 1 calc R U
C7 C 1.1315(5) 0.2717(5) 0.4952(3) 0.0372(15) Uani 1 1 d . U
C8 C 1.1928(5) 0.3332(6) 0.4832(3) 0.0500(19) Uani 1 1 d . U
H8 H 1.2364 0.3583 0.5113 0.060 Uiso 1 1 calc R U
C9 C 1.1893(6) 0.3574(6) 0.4291(4) 0.057(2) Uani 1 1 d . U
H9 H 1.2299 0.3997 0.4211 0.068 Uiso 1 1 calc R U
C10 C 1.1262(6) 0.3193(7) 0.3875(4) 0.062(2) Uani 1 1 d . U
H10 H 1.1238 0.3357 0.3513 0.074 Uiso 1 1 calc R U
C11 C 1.0673(6) 0.2576(7) 0.3994(4) 0.065(2) Uani 1 1 d . U
H11 H 1.0251 0.2313 0.3710 0.078 Uiso 1 1 calc R U
C12 C 1.0686(5) 0.2329(6) 0.4527(3) 0.0498(19) Uani 1 1 d . U
H12 H 1.0276 0.1904 0.4601 0.060 Uiso 1 1 calc R U
C13 C 1.0641(5) 0.3230(5) 0.5897(3) 0.0359(15) Uani 1 1 d . U
C14 C 1.0437(5) 0.4095(6) 0.5666(3) 0.0520(18) Uani 1 1 d . U
H14 H 1.0617 0.4254 0.5350 0.062 Uiso 1 1 calc R U
C15 C 0.9964(6) 0.4737(7) 0.5897(4) 0.060(2) Uani 1 1 d . U
H15 H 0.9822 0.5320 0.5733 0.072 Uiso 1 1 calc R U
C16 C 0.9703(6) 0.4513(6) 0.6370(3) 0.058(2) Uani 1 1 d . U
H16 H 0.9393 0.4947 0.6528 0.069 Uiso 1 1 calc R U
C17 C 0.9900(6) 0.3658(7) 0.6603(4) 0.064(2) Uani 1 1 d . U
H17 H 0.9729 0.3510 0.6924 0.077 Uiso 1 1 calc R U
C18 C 1.0355(6) 0.3003(6) 0.6367(3) 0.057(2) Uani 1 1 d . U
H18 H 1.0470 0.2410 0.6523 0.069 Uiso 1 1 calc R U
C19 C 1.0524(4) -0.0257(5) 0.6797(3) 0.0357(15) Uani 1 1 d . U
C20 C 0.8871(4) 0.0356(5) 0.5927(3) 0.0318(14) Uani 1 1 d . U
C21 C 0.9134(4) 0.0721(5) 0.6493(3) 0.0342(14) Uani 1 1 d . U
C22 C 0.9896(4) 0.0476(5) 0.6875(3) 0.0361(15) Uani 1 1 d . U
C23 C 0.9508(5) 0.1463(6) 0.7495(3) 0.052(2) Uani 1 1 d . U
H23 H 0.9632 0.1759 0.7835 0.062 Uiso 1 1 calc R U
C24 C 0.8724(5) 0.1666(6) 0.7126(3) 0.0460(18) Uani 1 1 d . U
H24 H 0.8319 0.2062 0.7231 0.055 Uiso 1 1 calc R U
C25 C 0.6961(5) -0.1084(6) 0.6983(3) 0.0471(17) Uani 1 1 d . U
C26 C 0.7850(5) -0.1184(7) 0.7008(3) 0.056(2) Uani 1 1 d . U
H26 H 0.8149 -0.0708 0.6874 0.067 Uiso 1 1 calc R U
C27 C 0.8299(6) -0.1984(7) 0.7228(4) 0.068(2) Uani 1 1 d . U
H27 H 0.8900 -0.2029 0.7251 0.082 Uiso 1 1 calc R U
C28 C 0.7875(7) -0.2697(7) 0.7409(4) 0.071(3) Uani 1 1 d . U
H28 H 0.8184 -0.3233 0.7553 0.085 Uiso 1 1 calc R U
C29 C 0.6989(6) -0.2633(7) 0.7381(4) 0.064(2) Uani 1 1 d . U
H29 H 0.6692 -0.3129 0.7500 0.077 Uiso 1 1 calc R U
C30 C 0.6538(6) -0.1816(6) 0.7173(3) 0.055(2) Uani 1 1 d . U
H30 H 0.5941 -0.1765 0.7162 0.066 Uiso 1 1 calc R U
C31 C 0.5254(5) -0.0216(5) 0.6561(3) 0.0432(17) Uani 1 1 d . U
C32 C 0.4751(5) -0.0295(6) 0.6944(4) 0.058(2) Uani 1 1 d . U
H32 H 0.5007 -0.0240 0.7316 0.070 Uiso 1 1 calc R U
C33 C 0.3840(6) -0.0460(7) 0.6760(4) 0.067(2) Uani 1 1 d . U
H33 H 0.3490 -0.0505 0.7011 0.081 Uiso 1 1 calc R U
C34 C 0.3470(6) -0.0552(7) 0.6215(4) 0.069(3) Uani 1 1 d . U
H34 H 0.2870 -0.0672 0.6101 0.083 Uiso 1 1 calc R U
C35 C 0.3958(6) -0.0473(6) 0.5832(4) 0.065(2) Uani 1 1 d . U
H35 H 0.3694 -0.0522 0.5461 0.078 Uiso 1 1 calc R U
C36 C 0.4857(5) -0.0319(6) 0.6010(3) 0.0514(19) Uani 1 1 d . U
H36 H 0.5199 -0.0284 0.5753 0.062 Uiso 1 1 calc R U
C37 C 0.6607(5) 0.0724(6) 0.7354(4) 0.0546(19) Uani 1 1 d . U
C38 C 0.7232(7) 0.0512(8) 0.7815(4) 0.078(2) Uani 1 1 d . U
H38 H 0.7553 -0.0042 0.7834 0.093 Uiso 1 1 calc R U
C39 C 0.7389(8) 0.1131(9) 0.8260(5) 0.101(3) Uani 1 1 d . U
H39 H 0.7827 0.0994 0.8569 0.121 Uiso 1 1 calc R U
C40 C 0.6910(9) 0.1921(9) 0.8245(5) 0.106(3) Uani 1 1 d . U
H40 H 0.6978 0.2292 0.8556 0.128 Uiso 1 1 calc R U
C41 C 0.6340(9) 0.2174(9) 0.7785(5) 0.120(4) Uani 1 1 d . U
H41 H 0.6037 0.2740 0.7768 0.145 Uiso 1 1 calc R U
C42 C 0.6201(7) 0.1579(8) 0.7324(5) 0.095(3) Uani 1 1 d . U
H42 H 0.5829 0.1770 0.6997 0.114 Uiso 1 1 calc R U
C43 C 0.7282(5) 0.2806(6) 0.5172(3) 0.0509(18) Uani 1 1 d . U
C44 C 0.7717(5) 0.2167(7) 0.4922(3) 0.0554(19) Uani 1 1 d . U
H44 H 0.7592 0.1531 0.4944 0.066 Uiso 1 1 calc R U
C45 C 0.8335(6) 0.2438(7) 0.4641(4) 0.066(2) Uani 1 1 d . U
H45 H 0.8621 0.1992 0.4474 0.079 Uiso 1 1 calc R U
C46 C 0.8522(6) 0.3365(8) 0.4609(4) 0.072(2) Uani 1 1 d . U
H46 H 0.8942 0.3556 0.4424 0.087 Uiso 1 1 calc R U
C47 C 0.8096(7) 0.4018(8) 0.4849(4) 0.080(3) Uani 1 1 d . U
H47 H 0.8225 0.4652 0.4823 0.096 Uiso 1 1 calc R U
C48 C 0.7473(6) 0.3748(7) 0.5131(4) 0.071(2) Uani 1 1 d . U
H48 H 0.7185 0.4199 0.5292 0.085 Uiso 1 1 calc R U
C49 C 0.5450(5) 0.2322(6) 0.5056(4) 0.0520(19) Uani 1 1 d . U
C50 C 0.5300(6) 0.2757(7) 0.4547(4) 0.071(2) Uani 1 1 d . U
H50 H 0.5749 0.3086 0.4443 0.085 Uiso 1 1 calc R U
C51 C 0.4458(7) 0.2693(8) 0.4190(4) 0.084(3) Uani 1 1 d . U
H51 H 0.4349 0.2988 0.3851 0.101 Uiso 1 1 calc R U
C52 C 0.3810(7) 0.2206(8) 0.4339(5) 0.081(3) Uani 1 1 d . U
H52 H 0.3259 0.2165 0.4100 0.097 Uiso 1 1 calc R U
C53 C 0.3955(6) 0.1779(8) 0.4832(4) 0.075(3) Uani 1 1 d . U
H53 H 0.3504 0.1451 0.4935 0.090 Uiso 1 1 calc R U
C54 C 0.4780(6) 0.1834(7) 0.5184(4) 0.067(2) Uani 1 1 d . U
H54 H 0.4878 0.1526 0.5519 0.080 Uiso 1 1 calc R U
C55 C 0.6393(6) 0.3360(7) 0.5991(4) 0.059(2) Uani 1 1 d . U
C56 C 0.7087(8) 0.3537(8) 0.6428(4) 0.095(3) Uani 1 1 d . U
H56 H 0.7562 0.3125 0.6500 0.114 Uiso 1 1 calc R U
C57 C 0.7098(9) 0.4317(9) 0.6766(5) 0.110(4) Uani 1 1 d . U
H57 H 0.7582 0.4446 0.7051 0.132 Uiso 1 1 calc R U
C58 C 0.6376(9) 0.4880(9) 0.6666(5) 0.103(3) Uani 1 1 d . U
H58 H 0.6356 0.5379 0.6902 0.124 Uiso 1 1 calc R U
C59 C 0.5687(8) 0.4744(8) 0.6235(5) 0.096(3) Uani 1 1 d . U
H59 H 0.5207 0.5149 0.6173 0.115 Uiso 1 1 calc R U
C60 C 0.5707(7) 0.3985(7) 0.5883(4) 0.075(2) Uani 1 1 d . U
H60 H 0.5251 0.3904 0.5575 0.090 Uiso 1 1 calc R U
N1 N 1.1002(4) -0.0253(5) 0.6422(2) 0.0419(14) Uani 1 1 d . U
N2 N 1.1484(4) -0.1051(5) 0.6516(3) 0.0497(16) Uani 1 1 d . U
N3 N 1.1283(5) -0.1503(5) 0.6925(3) 0.0584(19) Uani 1 1 d . U
N4 N 1.0672(4) -0.1018(5) 0.7110(3) 0.0521(17) Uani 1 1 d . U
N5 N 1.0086(4) 0.0866(5) 0.7381(2) 0.0473(15) Uani 1 1 d . U
N6 N 0.8540(4) 0.1304(5) 0.6627(2) 0.0417(14) Uani 1 1 d . U
N7 N 0.8023(4) 0.0117(5) 0.5710(2) 0.0375(14) Uani 1 1 d . U
N8 N 0.8024(4) -0.0152(5) 0.5193(2) 0.0392(14) Uani 1 1 d . U
N9 N 0.8810(4) -0.0058(4) 0.5107(2) 0.0375(14) Uani 1 1 d . U
N10 N 0.9365(4) 0.0257(4) 0.5565(2) 0.0353(13) Uani 1 1 d . U

loop_
_atom_site_aniso_label
_atom_site_aniso_U_11
_atom_site_aniso_U_22
_atom_site_aniso_U_33
_atom_site_aniso_U_23
_atom_site_aniso_U_13
_atom_site_aniso_U_12
Ag1 0.0398(3) 0.0385(3) 0.0410(3) 0.0015(3) 0.0174(2) -0.0044(3)
Ag2 0.0291(3) 0.0508(4) 0.0475(3) 0.0044(3) 0.0121(2) 0.0041(3)
P1 0.0381(10) 0.0330(10) 0.0344(9) 0.0011(9) 0.0115(8) 0.0007(8)
P2 0.0315(10) 0.0450(12) 0.0455(11) -0.0002(10) 0.0108(9) -0.0004(9)
P3 0.0432(11) 0.0436(12) 0.0453(11) 0.0033(10) 0.0101(9) 0.0053(10)
C1 0.036(3) 0.045(4) 0.040(3) 0.004(3) 0.008(3) 0.007(3)
C2 0.052(4) 0.045(4) 0.061(4) -0.002(4) 0.009(4) 0.004(4)
C3 0.043(4) 0.069(5) 0.075(5) -0.005(5) 0.008(4) 0.021(4)
C4 0.040(4) 0.073(6) 0.069(5) -0.005(5) 0.003(4) 0.006(4)
C5 0.052(5) 0.057(5) 0.078(5) -0.012(5) 0.004(4) -0.001(4)
C6 0.041(4) 0.052(4) 0.058(4) -0.003(4) 0.005(3) 0.008(4)
C7 0.043(3) 0.033(3) 0.041(3) 0.003(3) 0.019(3) 0.010(3)
C8 0.050(4) 0.053(4) 0.047(4) 0.007(4) 0.011(3) 0.003(4)
C9 0.065(5) 0.054(5) 0.061(5) 0.013(4) 0.032(4) 0.010(4)
C10 0.086(6) 0.054(5) 0.047(4) 0.005(4) 0.019(4) 0.018(5)
C11 0.083(6) 0.061(5) 0.045(4) -0.003(4) 0.001(4) 0.004(5)
C12 0.058(4) 0.042(4) 0.049(4) 0.006(4) 0.010(4) 0.004(4)
C13 0.036(3) 0.036(3) 0.038(3) 0.001(3) 0.014(3) 0.007(3)
C14 0.058(4) 0.051(4) 0.054(4) 0.007(4) 0.026(3) 0.009(4)
C15 0.069(5) 0.054(5) 0.065(5) 0.013(4) 0.031(4) 0.016(4)
C16 0.063(5) 0.056(5) 0.059(5) -0.003(4) 0.025(4) 0.016(4)
C17 0.082(5) 0.065(5) 0.054(4) 0.009(4) 0.034(4) 0.014(5)
C18 0.076(5) 0.051(4) 0.051(4) 0.010(4) 0.026(4) 0.012(4)
C19 0.032(3) 0.042(4) 0.033(3) 0.004(3) 0.009(3) 0.001(3)
C20 0.025(3) 0.036(3) 0.035(3) -0.003(3) 0.008(3) 0.003(3)
C21 0.030(3) 0.042(3) 0.034(3) 0.001(3) 0.013(3) -0.002(3)
C22 0.030(3) 0.045(4) 0.036(3) 0.000(3) 0.012(3) -0.004(3)
C23 0.049(4) 0.064(5) 0.042(4) -0.018(4) 0.009(4) 0.001(4)
C24 0.046(4) 0.050(4) 0.048(4) -0.013(3) 0.024(3) 0.003(3)
C25 0.051(4) 0.047(4) 0.045(4) -0.001(3) 0.014(3) 0.005(3)
C26 0.049(4) 0.061(5) 0.060(4) 0.004(4) 0.017(4) 0.008(4)
C27 0.057(5) 0.073(6) 0.071(5) 0.001(5) 0.007(4) 0.025(5)
C28 0.081(6) 0.061(5) 0.067(5) -0.002(5) 0.010(5) 0.021(5)
C29 0.079(5) 0.051(5) 0.062(5) -0.001(4) 0.016(5) 0.005(5)
C30 0.055(4) 0.056(4) 0.055(4) -0.004(4) 0.013(4) 0.004(4)
C31 0.032(3) 0.038(4) 0.062(4) -0.003(3) 0.015(3) -0.002(3)
C32 0.049(4) 0.063(4) 0.069(4) 0.004(4) 0.024(4) 0.001(4)
C33 0.047(5) 0.070(5) 0.095(6) 0.008(5) 0.039(5) 0.000(4)
C34 0.039(4) 0.061(5) 0.102(6) -0.005(5) 0.007(5) -0.008(4)
C35 0.051(5) 0.060(5) 0.081(5) -0.019(5) 0.012(4) 0.005(4)
C36 0.036(4) 0.055(4) 0.063(4) -0.014(4) 0.011(3) 0.000(3)
C37 0.048(4) 0.051(4) 0.064(4) -0.011(4) 0.012(3) 0.000(3)
C38 0.093(5) 0.069(5) 0.062(5) -0.015(4) -0.002(4) 0.005(5)
C39 0.126(7) 0.090(7) 0.069(6) -0.014(6) -0.010(6) 0.003(6)
C40 0.127(7) 0.092(7) 0.085(6) -0.041(6) -0.005(6) 0.012(6)
C41 0.124(7) 0.094(7) 0.119(7) -0.049(6) -0.024(6) 0.032(6)
C42 0.092(5) 0.083(5) 0.091(5) -0.035(5) -0.018(5) 0.022(5)
C43 0.053(4) 0.049(4) 0.052(4) 0.000(4) 0.014(3) -0.002(3)
C44 0.051(4) 0.055(4) 0.062(4) 0.001(4) 0.016(3) -0.004(4)
C45 0.068(5) 0.064(5) 0.072(5) -0.009(5) 0.030(4) -0.001(4)
C46 0.069(5) 0.076(5) 0.077(5) 0.006(5) 0.026(4) -0.012(5)
C47 0.087(5) 0.059(5) 0.099(6) 0.005(5) 0.030(5) -0.017(5)
C48 0.074(5) 0.058(4) 0.082(5) -0.003(4) 0.025(4) -0.004(4)
C49 0.044(4) 0.053(4) 0.059(4) -0.003(4) 0.010(3) 0.005(3)
C50 0.069(4) 0.065(5) 0.071(5) 0.001(4) 0.001(4) 0.000(4)
C51 0.083(6) 0.080(6) 0.072(6) 0.001(5) -0.018(5) 0.010(5)
C52 0.055(5) 0.084(6) 0.088(6) -0.023(6) -0.018(5) 0.019(5)
C53 0.048(5) 0.096(6) 0.080(6) -0.020(6) 0.011(5) 0.004(5)
C54 0.055(4) 0.078(5) 0.065(5) -0.009(4) 0.007(4) 0.006(4)
C55 0.065(4) 0.053(4) 0.058(4) 0.000(4) 0.013(4) 0.008(4)
C56 0.111(6) 0.075(6) 0.084(5) -0.012(5) -0.004(5) 0.016(5)
C57 0.135(7) 0.097(7) 0.081(6) -0.022(6) -0.012(6) 0.014(6)
C58 0.133(8) 0.081(6) 0.091(6) -0.030(6) 0.016(6) 0.012(6)
C59 0.106(7) 0.072(6) 0.109(7) -0.018(6) 0.024(6) 0.013(6)
C60 0.076(5) 0.067(5) 0.079(5) -0.016(4) 0.014(4) 0.006(4)
N1 0.036(3) 0.049(3) 0.044(3) 0.007(3) 0.015(3) 0.007(3)
N2 0.044(3) 0.054(4) 0.054(4) 0.012(3) 0.017(3) 0.010(3)
N3 0.055(4) 0.060(4) 0.062(4) 0.020(4) 0.017(4) 0.013(4)
N4 0.051(4) 0.060(4) 0.049(3) 0.016(3) 0.019(3) 0.006(3)
N5 0.044(3) 0.059(4) 0.038(3) -0.008(3) 0.007(3) 0.001(3)
N6 0.034(3) 0.051(4) 0.042(3) -0.005(3) 0.012(3) 0.000(3)
N7 0.027(3) 0.052(4) 0.034(3) -0.005(3) 0.009(2) 0.000(3)
N8 0.027(3) 0.050(4) 0.040(3) -0.007(3) 0.006(3) -0.002(3)
N9 0.038(3) 0.041(3) 0.036(3) -0.004(3) 0.014(3) -0.002(3)
N10 0.030(3) 0.043(3) 0.035(3) -0.006(3) 0.013(2) 0.000(3)

loop_
_atom_type_symbol
_atom_type_description
_atom_type_scat_dispersion_real
_atom_type_scat_dispersion_imag
_atom_type_scat_source
C C 0.0181 0.0091 'International Tables Vol C Tables 4.2.6.8 and 6.1.1.4'
H H 0.0000 0.0000 'International Tables Vol C Tables 4.2.6.8 and 6.1.1.4'
N N 0.0311 0.0180 'International Tables Vol C Tables 4.2.6.8 and 6.1.1.4'
Ag Ag 0.1306 4.2820 'International Tables Vol C Tables 4.2.6.8 and 6.1.1.4'
P P 0.2955 0.4335 'International Tables Vol C Tables 4.2.6.8 and 6.1.1.4'

loop_
_geom_angle_atom_site_label_1
_geom_angle_atom_site_label_2
_geom_angle_atom_site_label_3
_geom_angle
_geom_angle_site_symmetry_3
N1 Ag1 N10 81.0(2) .
N1 Ag1 P1 130.69(17) .
N10 Ag1 P1 123.95(15) .
N1 Ag1 N9 114.8(2) 3_756
N10 Ag1 N9 99.55(18) 3_756
P1 Ag1 N9 102.78(15) 3_756
N7 Ag2 P2 113.00(16) .
N7 Ag2 P3 112.25(16) .
P2 Ag2 P3 134.12(7) .
N7 Ag2 N6 69.5(2) .
P2 Ag2 N6 98.56(14) .
P3 Ag2 N6 103.77(15) .
C1 P1 C13 102.8(3) .
C1 P1 C7 102.5(3) .
C13 P1 C7 105.0(3) .
C1 P1 Ag1 116.0(3) .
C13 P1 Ag1 116.3(2) .
C7 P1 Ag1 112.7(3) .
C25 P2 C37 102.8(4) .
C25 P2 C31 106.2(4) .
C37 P2 C31 104.4(4) .
C25 P2 Ag2 119.4(3) .
C37 P2 Ag2 107.8(3) .
C31 P2 Ag2 114.6(3) .
C49 P3 C43 105.9(4) .
C49 P3 C55 104.6(4) .
C43 P3 C55 102.9(4) .
C49 P3 Ag2 115.6(3) .
C43 P3 Ag2 113.4(3) .
C55 P3 Ag2 113.3(3) .
C2 C1 C6 119.8(7) .
C2 C1 P1 116.4(6) .
C6 C1 P1 123.8(6) .
C1 C2 C3 120.4(8) .
C4 C3 C2 119.9(8) .
C3 C4 C5 119.3(8) .
C4 C5 C6 121.2(9) .
C1 C6 C5 119.2(8) .
C8 C7 C12 119.2(7) .
C8 C7 P1 123.4(6) .
C12 C7 P1 117.4(6) .
C7 C8 C9 119.8(8) .
C10 C9 C8 120.3(9) .
C11 C10 C9 119.6(8) .
C10 C11 C12 121.5(9) .
C11 C12 C7 119.5(8) .
C14 C13 C18 118.6(7) .
C14 C13 P1 124.8(6) .
C18 C13 P1 116.5(6) .
C13 C14 C15 120.8(8) .
C16 C15 C14 120.0(9) .
C17 C16 C15 119.9(8) .
C16 C17 C18 120.4(8) .
C17 C18 C13 120.3(8) .
N4 C19 N1 112.0(7) .
N4 C19 C22 121.8(6) .
N1 C19 C22 126.2(7) .
N10 C20 N7 111.6(6) .
N10 C20 C21 128.2(6) .
N7 C20 C21 120.1(6) .
N6 C21 C22 120.8(6) .
N6 C21 C20 113.8(6) .
C22 C21 C20 125.3(6) .
N5 C22 C21 120.7(7) .
N5 C22 C19 114.0(6) .
C21 C22 C19 125.1(7) .
N5 C23 C24 122.2(7) .
N6 C24 C23 121.1(7) .
C30 C25 C26 117.7(8) .
C30 C25 P2 123.7(6) .
C26 C25 P2 118.5(7) .
C25 C26 C27 121.0(9) .
C28 C27 C26 120.7(9) .
C27 C28 C29 120.2(10) .
C28 C29 C30 119.2(9) .
C25 C30 C29 121.2(9) .
C32 C31 C36 119.4(8) .
C32 C31 P2 123.6(7) .
C36 C31 P2 116.9(6) .
C31 C32 C33 118.7(9) .
C34 C33 C32 120.3(9) .
C35 C34 C33 121.6(9) .
C34 C35 C36 118.5(9) .
C31 C36 C35 121.4(8) .
C38 C37 C42 118.4(9) .
C38 C37 P2 122.6(7) .
C42 C37 P2 118.1(8) .
C37 C38 C39 119.8(10) .
C40 C39 C38 120.7(12) .
C41 C40 C39 120.4(12) .
C40 C41 C42 119.5(12) .
C37 C42 C41 120.5(11) .
C44 C43 C48 118.1(9) .
C44 C43 P3 118.5(7) .
C48 C43 P3 123.5(7) .
C43 C44 C45 122.0(9) .
C46 C45 C44 119.1(10) .
C45 C46 C47 120.3(10) .
C46 C47 C48 120.8(10) .
C43 C48 C47 119.8(10) .
C54 C49 C50 118.2(9) .
C54 C49 P3 119.1(7) .
C50 C49 P3 122.8(7) .
C49 C50 C51 119.1(10) .
C52 C51 C50 120.4(11) .
C51 C52 C53 120.6(10) .
C52 C53 C54 119.5(11) .
C49 C54 C53 122.2(10) .
C60 C55 C56 118.4(10) .
C60 C55 P3 123.8(8) .
C56 C55 P3 117.6(8) .
C55 C56 C57 121.8(11) .
C58 C57 C56 117.6(12) .
C59 C58 C57 122.5(12) .
C58 C59 C60 119.0(12) .
C55 C60 C59 120.4(10) .
C19 N1 N2 104.7(6) .
C19 N1 Ag1 126.9(5) .
N2 N1 Ag1 127.5(5) .
N3 N2 N1 108.9(6) .
N2 N3 N4 109.7(7) .
C19 N4 N3 104.7(6) .
C23 N5 C22 117.1(7) .
C24 N6 C21 117.8(6) .
C24 N6 Ag2 125.4(5) .
C21 N6 Ag2 110.3(5) .
C20 N7 N8 103.7(5) .
C20 N7 Ag2 116.3(5) .
N8 N7 Ag2 130.4(4) .
N9 N8 N7 109.9(5) .
N8 N9 N10 109.8(5) .
N8 N9 Ag1 119.7(4) 3_756
N10 N9 Ag1 128.9(4) 3_756
C20 N10 N9 104.9(5) .
C20 N10 Ag1 125.5(5) .
N9 N10 Ag1 129.1(4) .

loop_
_geom_bond_atom_site_label_1
_geom_bond_atom_site_label_2
_geom_bond_distance
_geom_bond_site_symmetry_2
Ag1 N1 2.278(6) .
Ag1 N10 2.374(5) .
Ag1 P1 2.402(2) .
Ag1 N9 2.405(6) 3_756
Ag2 N7 2.323(6) .
Ag2 P2 2.446(2) .
Ag2 P3 2.448(2) .
Ag2 N6 2.608(6) .
P1 C1 1.823(7) .
P1 C13 1.828(7) .
P1 C7 1.837(7) .
P2 C25 1.812(8) .
P2 C37 1.816(9) .
P2 C31 1.823(7) .
P3 C49 1.807(8) .
P3 C43 1.819(8) .
P3 C55 1.826(9) .
C1 C2 1.372(10) .
C1 C6 1.380(11) .
C2 C3 1.399(11) .
C3 C4 1.372(12) .
C4 C5 1.374(11) .
C5 C6 1.391(10) .
C7 C8 1.382(10) .
C7 C12 1.385(10) .
C8 C9 1.391(10) .
C9 C10 1.371(12) .
C10 C11 1.354(12) .
C11 C12 1.380(10) .
C13 C14 1.367(10) .
C13 C18 1.394(9) .
C14 C15 1.385(11) .
C15 C16 1.380(10) .
C16 C17 1.354(11) .
C17 C18 1.387(11) .
C19 N4 1.327(9) .
C19 N1 1.330(8) .
C19 C22 1.477(10) .
C20 N10 1.329(8) .
C20 N7 1.354(8) .
C20 C21 1.481(9) .
C21 N6 1.346(9) .
C21 C22 1.388(9) .
C22 N5 1.355(8) .
C23 N5 1.318(9) .
C23 C24 1.384(10) .
C24 N6 1.323(8) .
C25 C30 1.378(11) .
C25 C26 1.382(10) .
C26 C27 1.383(11) .
C27 C28 1.347(13) .
C28 C29 1.374(12) .
C29 C30 1.398(11) .
C31 C32 1.381(10) .
C31 C36 1.387(10) .
C32 C33 1.410(11) .
C33 C34 1.362(12) .
C34 C35 1.363(12) .
C35 C36 1.389(11) .
C37 C38 1.364(11) .
C37 C42 1.366(13) .
C38 C39 1.398(13) .
C39 C40 1.346(15) .
C40 C41 1.334(14) .
C41 C42 1.410(13) .
C43 C44 1.372(11) .
C43 C48 1.383(12) .
C44 C45 1.379(11) .
C45 C46 1.358(13) .
C46 C47 1.362(13) .
C47 C48 1.384(12) .
C49 C54 1.356(12) .
C49 C50 1.391(11) .
C50 C51 1.412(12) .
C51 C52 1.349(14) .
C52 C53 1.351(13) .
C53 C54 1.386(11) .
C55 C60 1.370(12) .
C55 C56 1.374(13) .
C56 C57 1.397(14) .
C57 C58 1.359(15) .
C58 C59 1.350(14) .
C59 C60 1.402(13) .
N1 N2 1.353(8) .
N2 N3 1.310(8) .
N3 N4 1.345(9) .
N7 N8 1.355(7) .
N8 N9 1.302(7) .
N9 N10 1.346(7) .
N9 Ag1 2.405(6) 3_756
